data_7025070
loop_
_publ_author_name
'Escuer, Albert'
'Cordero, Beatriz'
'Font-Bardia, Merc\'e'
'Calvet, Teresa'
'Roubeau, Olivier'
'Teat, Simon J.'
'Fedi, Serena'
'Fabrizi de Biani, Fabrizia'

_publ_section_title
;
 Manganese clusters derived from a 2,6-diacetylpyridine dioximato ligand:
 structure and magnetic study
;
_journal_issue 20
_journal_name_full 'Dalton Transactions'
_journal_page_first 4817
_journal_paper_doi 10.1039/b924977j
_journal_volume 39
_journal_year 2010
_chemical_formula_moiety 'C54 H56 Mn8 N20 O20, H2O'
_chemical_formula_sum 'C54 H56 Mn8 N20 O21'
_chemical_formula_weight 1760.71
_chemical_name_systematic
;
?
;
_space_group_IT_number 12
_symmetry_cell_setting monoclinic
_symmetry_space_group_name_Hall '-C 2y'
_symmetry_space_group_name_H-M 'C 1 2/m 1'
_atom_sites_solution_hydrogens geom
_atom_sites_solution_primary direct
_atom_sites_solution_secondary difmap
_audit_creation_method SHELXL-97
_cell_angle_alpha 90.00
_cell_angle_beta 95.27(3)
_cell_angle_gamma 90.00
_cell_formula_units_Z 2
_cell_length_a 18.169(11)
_cell_length_b 14.096(7)
_cell_length_c 13.809(6)
_cell_measurement_reflns_used 726
_cell_measurement_temperature 203(2)
_cell_measurement_theta_max 31
_cell_measurement_theta_min 3
_cell_volume 3522(3)
_computing_cell_refinement AUTOMAR
_computing_data_collection MARXDS
_computing_data_reduction MARSCALE
_computing_molecular_graphics 'ORTEP (Brueggermann and Smith, 1990)'
_computing_publication_material 'PLATON (Spek, 1990)'
_computing_structure_refinement 'SHELXL-97 (Sheldrick, 1997)'
_computing_structure_solution 'SHELXS-97 (Sheldrick, 1997)'
_diffrn_ambient_temperature 203(2)
_diffrn_measured_fraction_theta_full 0.992
_diffrn_measured_fraction_theta_max 0.992
_diffrn_measurement_device_type 'MAR345 with image plate detector'
_diffrn_measurement_method 'phi scan'
_diffrn_radiation_monochromator graphite
_diffrn_radiation_source 'fine-focus sealed tube'
_diffrn_radiation_type MoK\a
_diffrn_radiation_wavelength 0.71073
_diffrn_reflns_av_R_equivalents 0.0604
_diffrn_reflns_av_sigmaI/netI 0.0842
_diffrn_reflns_limit_h_max 27
_diffrn_reflns_limit_h_min -27
_diffrn_reflns_limit_k_max 21
_diffrn_reflns_limit_k_min -21
_diffrn_reflns_limit_l_max 19
_diffrn_reflns_limit_l_min -20
_diffrn_reflns_number 21967
_diffrn_reflns_theta_full 32.43
_diffrn_reflns_theta_max 32.43
_diffrn_reflns_theta_min 2.58
_diffrn_standards_number none
_exptl_absorpt_coefficient_mu 1.470
_exptl_absorpt_correction_T_max 0.86
_exptl_absorpt_correction_T_min 0.83
_exptl_absorpt_correction_type empirical
_exptl_absorpt_process_details SADABS
_exptl_crystal_colour red
_exptl_crystal_density_diffrn 1.660
_exptl_crystal_density_method 'not measured'
_exptl_crystal_description prism
_exptl_crystal_F_000 1776
_exptl_crystal_size_max 0.2
_exptl_crystal_size_mid 0.1
_exptl_crystal_size_min 0.1
_refine_diff_density_max 0.916
_refine_diff_density_min -0.828
_refine_diff_density_rms 0.125
_refine_ls_extinction_method none
_refine_ls_goodness_of_fit_ref 1.052
_refine_ls_hydrogen_treatment constr
_refine_ls_matrix_type full
_refine_ls_number_parameters 270
_refine_ls_number_reflns 6517
_refine_ls_number_restraints 10
_refine_ls_restrained_S_all 1.052
_refine_ls_R_factor_all 0.1301
_refine_ls_R_factor_gt 0.0758
_refine_ls_shift/su_max 0.001
_refine_ls_shift/su_mean 0.000
_refine_ls_structure_factor_coef Fsqd
_refine_ls_weighting_details 'calc w=1/[\s^2^(Fo^2^)+(0.1119P)^2^+0.0000P] where P=(Fo^2^+2Fc^2^)/3'
_refine_ls_weighting_scheme calc
_refine_ls_wR_factor_gt 0.1996
_refine_ls_wR_factor_ref 0.2284
_reflns_number_gt 3922
_reflns_number_total 6517
_reflns_threshold_expression >2sigma(I)
_cod_data_source_file b924977j.txt
_cod_data_source_block aemm49a
_cod_depositor_comments
;
The following automatic conversions were performed:

'_symmetry_cell_setting' value 'Monoclinic' changed to 'monoclinic'
according to /home/saulius/struct/CIF-dictionaries/cif_core.dic
dictionary named 'cif_core.dic' version 2.4.2 from 2011-04-26.

Automatic conversion script
Id: cif_fix_values 1891 2012-01-12 08:04:46Z andrius 
;
_cod_original_sg_symbol_H-M C2/m
_cod_database_code 7025070

loop_
_symmetry_equiv_pos_as_xyz
'x, y, z'
'-x, y, -z'
'x+1/2, y+1/2, z'
'-x+1/2, y+1/2, -z'
'-x, -y, -z'
'x, -y, z'
'-x+1/2, -y+1/2, -z'
'x+1/2, -y+1/2, z'

loop_
_atom_site_label
_atom_site_type_symbol
_atom_site_fract_x
_atom_site_fract_y
_atom_site_fract_z
_atom_site_U_iso_or_equiv
_atom_site_adp_type
_atom_site_occupancy
_atom_site_symmetry_multiplicity
_atom_site_calc_flag
_atom_site_refinement_flags
Mn1 Mn 0.55539(3) 0.38058(4) 0.14196(4) 0.03554(17) Uani 1 1 d U
Mn2 Mn 0.71394(4) 0.5000 0.23421(6) 0.0343(2) Uani 1 2 d SU
Mn3 Mn 0.65371(4) 0.5000 -0.00935(6) 0.0348(2) Uani 1 2 d SU
O1 O 0.63384(19) 0.5000 0.1468(3) 0.0333(5) Uani 1 2 d SU
O2 O 0.40187(15) 0.36784(19) -0.0061(2) 0.0376(6) Uani 1 1 d .
O3 O 0.8030(2) 0.5000 0.3381(3) 0.0336(7) Uani 1 2 d SU
O4 O 0.7196(3) 0.5000 0.4410(4) 0.0639(13) Uani 1 2 d S
O5 O 0.8365(3) 0.5000 0.4932(4) 0.0581(12) Uani 1 2 d S
O6 O 0.71200(16) 0.3664(2) 0.2638(3) 0.0483(7) Uani 1 1 d .
O7 O 0.2024(2) 0.5000 -0.1441(3) 0.0455(9) Uani 1 2 d S
O8 O 0.4919(2) 0.5000 0.1793(3) 0.0384(7) Uani 1 2 d SU
N1 N 0.7871(3) 0.5000 0.4258(4) 0.0456(11) Uani 1 2 d S
N2 N 0.5110(2) 0.2609(3) 0.2291(3) 0.0452(8) Uani 1 1 d .
N3 N 0.64330(19) 0.3282(2) 0.2545(3) 0.0423(7) Uani 1 1 d U
N4 N 0.44047(17) 0.3245(2) 0.0734(3) 0.0387(7) Uani 1 1 d U
N5 N 0.2726(3) 0.5000 0.1352(4) 0.0422(11) Uani 1 2 d S
N6 N 0.2237(3) 0.5000 -0.0484(4) 0.0399(10) Uani 1 2 d S
N7 N 0.4149(3) 0.5000 0.1678(4) 0.0393(10) Uani 1 2 d S
C1 C 0.5556(2) 0.2246(3) 0.3063(4) 0.0487(10) Uani 1 1 d .
C2 C 0.5284(3) 0.1577(4) 0.3677(5) 0.0703(15) Uani 1 1 d .
H2 H 0.5582 0.1322 0.4195 0.084 Uiso 1 1 calc R
C3 C 0.4537(4) 0.1298(5) 0.3487(5) 0.0779(19) Uani 1 1 d .
H3 H 0.4337 0.0873 0.3906 0.093 Uiso 1 1 calc R
C4 C 0.4104(3) 0.1637(4) 0.2703(4) 0.0631(13) Uani 1 1 d .
H4 H 0.3617 0.1438 0.2565 0.076 Uiso 1 1 calc R
C5 C 0.4426(2) 0.2294(3) 0.2123(3) 0.0434(9) Uani 1 1 d .
C6 C 0.6299(3) 0.2651(3) 0.3194(4) 0.0504(10) Uani 1 1 d .
C7 C 0.6880(4) 0.2353(5) 0.3976(5) 0.0804(19) Uani 1 1 d .
H7A H 0.7333 0.2681 0.3893 0.121 Uiso 1 1 calc R
H7B H 0.6959 0.1681 0.3934 0.121 Uiso 1 1 calc R
H7C H 0.6720 0.2505 0.4601 0.121 Uiso 1 1 calc R
C8 C 0.4002(2) 0.2708(3) 0.1254(3) 0.0382(8) Uani 1 1 d .
C9 C 0.3205(3) 0.2518(4) 0.0990(5) 0.0629(14) Uani 1 1 d .
H9A H 0.3063 0.2764 0.0352 0.094 Uiso 1 1 calc R
H9B H 0.2918 0.2821 0.1453 0.094 Uiso 1 1 calc R
H9C H 0.3117 0.1847 0.0996 0.094 Uiso 1 1 calc R
C10 C 0.1995(3) 0.5000 0.1148(5) 0.0461(13) Uani 1 2 d S
C11 C 0.1509(4) 0.5000 0.1858(5) 0.0583(17) Uani 1 2 d S
H11 H 0.1001 0.5000 0.1698 0.070 Uiso 1 2 calc SR
C12 C 0.1805(5) 0.5000 0.2819(7) 0.076(2) Uani 1 2 d S
H12 H 0.1491 0.5000 0.3315 0.091 Uiso 1 2 calc SR
C13 C 0.2542(4) 0.5000 0.3040(5) 0.0523(15) Uani 1 2 d S
H13 H 0.2742 0.5000 0.3685 0.063 Uiso 1 2 calc SR
C14 C 0.3002(3) 0.5000 0.2282(4) 0.0403(12) Uani 1 2 d S
C15 C 0.1743(3) 0.5000 0.0108(5) 0.0499(14) Uani 1 2 d S
C16 C 0.0926(4) 0.5000 -0.0275(7) 0.073(2) Uani 1 2 d S
H16A H 0.0883 0.5000 -0.0973 0.110 Uiso 1 2 calc SR
H16B H 0.0691 0.5556 -0.0046 0.110 Uiso 0.50 1 calc PR
H16C H 0.0691 0.4444 -0.0046 0.110 Uiso 0.50 1 calc PR
C17 C 0.3816(4) 0.5000 0.2430(5) 0.0469(13) Uani 1 2 d S
C18 C 0.4219(5) 0.5000 0.3447(8) 0.085(3) Uani 1 2 d S
H18A H 0.4743 0.5000 0.3400 0.128 Uiso 1 2 calc SR
H18B H 0.4084 0.4444 0.3791 0.128 Uiso 0.50 1 calc PR
H18C H 0.4084 0.5556 0.3791 0.128 Uiso 0.50 1 calc PR
O1W O 0.5055(12) 0.0000 0.3843(14) 0.125(6) Uani 0.50 2 d SP

loop_
_atom_site_aniso_label
_atom_site_aniso_U_11
_atom_site_aniso_U_22
_atom_site_aniso_U_33
_atom_site_aniso_U_23
_atom_site_aniso_U_13
_atom_site_aniso_U_12
Mn1 0.0319(3) 0.0375(3) 0.0367(3) 0.0010(2) 0.0006(2) -0.0007(2)
Mn2 0.0304(4) 0.0363(4) 0.0355(4) 0.000 -0.0001(3) 0.000
Mn3 0.0306(4) 0.0385(4) 0.0350(4) 0.000 0.0022(3) 0.000
O1 0.0306(11) 0.0345(12) 0.0342(10) 0.000 0.0006(8) 0.000
O2 0.0361(13) 0.0397(13) 0.0364(14) 0.0038(11) 0.0008(11) 0.0023(11)
O3 0.0321(15) 0.0418(17) 0.0270(17) 0.000 0.0024(9) 0.000
O4 0.054(3) 0.079(3) 0.060(3) 0.000 0.014(2) 0.000
O5 0.062(3) 0.062(3) 0.049(3) 0.000 -0.002(2) 0.000
O6 0.0377(15) 0.0480(15) 0.058(2) 0.0022(14) -0.0007(14) -0.0026(12)
O7 0.038(2) 0.056(2) 0.042(2) 0.000 0.0023(17) 0.000
O8 0.0315(14) 0.0402(14) 0.044(2) 0.000 0.0034(15) 0.000
N1 0.047(3) 0.051(3) 0.039(3) 0.000 0.003(2) 0.000
N2 0.0419(18) 0.0491(18) 0.044(2) 0.0039(15) -0.0021(15) -0.0071(15)
N3 0.0370(14) 0.0436(16) 0.0445(19) 0.0036(13) -0.0062(11) -0.0041(13)
N4 0.0333(12) 0.0386(15) 0.0428(18) 0.0045(13) -0.0035(11) 0.0008(11)
N5 0.036(2) 0.047(2) 0.044(3) 0.000 0.006(2) 0.000
N6 0.036(2) 0.047(2) 0.037(3) 0.000 0.0020(19) 0.000
N7 0.033(2) 0.045(2) 0.039(3) 0.000 0.0037(19) 0.000
C1 0.043(2) 0.049(2) 0.053(3) 0.0061(19) -0.0014(19) -0.0100(19)
C2 0.067(3) 0.074(3) 0.067(4) 0.016(3) -0.009(3) -0.009(3)
C3 0.070(4) 0.078(4) 0.083(5) 0.022(3) -0.007(3) -0.014(3)
C4 0.061(3) 0.062(3) 0.064(3) 0.006(2) -0.003(3) -0.011(2)
C5 0.0367(18) 0.047(2) 0.045(2) 0.0027(17) -0.0034(16) -0.0023(17)
C6 0.048(2) 0.050(2) 0.052(3) 0.0092(19) -0.002(2) -0.003(2)
C7 0.081(4) 0.082(4) 0.072(4) 0.020(3) -0.027(3) -0.016(3)
C8 0.0352(17) 0.0380(16) 0.041(2) 0.0029(15) 0.0009(15) -0.0045(15)
C9 0.049(3) 0.064(3) 0.074(4) 0.012(3) -0.003(2) -0.013(2)
C10 0.038(3) 0.055(3) 0.045(3) 0.000 0.006(2) 0.000
C11 0.043(3) 0.086(5) 0.046(4) 0.000 0.005(3) 0.000
C12 0.059(4) 0.114(7) 0.057(5) 0.000 0.014(4) 0.000
C13 0.042(3) 0.069(4) 0.045(4) 0.000 -0.001(3) 0.000
C14 0.034(2) 0.051(3) 0.035(3) 0.000 -0.001(2) 0.000
C15 0.039(3) 0.066(4) 0.045(3) 0.000 0.008(3) 0.000
C16 0.045(4) 0.106(7) 0.069(5) 0.000 0.001(4) 0.000
C17 0.051(3) 0.050(3) 0.039(3) 0.000 0.003(3) 0.000
C18 0.053(4) 0.123(8) 0.078(6) 0.000 -0.001(4) 0.000
O1W 0.183(19) 0.075(9) 0.122(15) 0.000 0.039(13) 0.000

loop_
_atom_type_symbol
_atom_type_description
_atom_type_scat_dispersion_real
_atom_type_scat_dispersion_imag
_atom_type_scat_source
C C 0.0033 0.0016 'International Tables Vol C Tables 4.2.6.8 and 6.1.1.4'
H H 0.0000 0.0000 'International Tables Vol C Tables 4.2.6.8 and 6.1.1.4'
Mn Mn 0.3368 0.7283 'International Tables Vol C Tables 4.2.6.8 and 6.1.1.4'
N N 0.0061 0.0033 'International Tables Vol C Tables 4.2.6.8 and 6.1.1.4'
O O 0.0106 0.0060 'International Tables Vol C Tables 4.2.6.8 and 6.1.1.4'

loop_
_geom_angle_atom_site_label_1
_geom_angle_atom_site_label_2
_geom_angle_atom_site_label_3
_geom_angle
_geom_angle_site_symmetry_1
_geom_angle_site_symmetry_3
O2 Mn1 O8 122.38(13) 2_655 .
O2 Mn1 O1 78.53(12) 2_655 .
O8 Mn1 O1 75.64(12) . .
O2 Mn1 N3 106.94(13) 2_655 .
O8 Mn1 N3 117.30(15) . .
O1 Mn1 N3 79.27(12) . .
O2 Mn1 N2 126.11(13) 2_655 .
O8 Mn1 N2 103.48(14) . .
O1 Mn1 N2 144.58(14) . .
N3 Mn1 N2 69.70(13) . .
O2 Mn1 N4 89.94(12) 2_655 .
O8 Mn1 N4 83.25(13) . .
O1 Mn1 N4 144.88(12) . .
N3 Mn1 N4 135.78(13) . .
N2 Mn1 N4 67.43(12) . .
O1 Mn2 O6 96.45(10) . 6_565
O1 Mn2 O6 96.45(10) . .
O6 Mn2 O6 155.3(2) 6_565 .
O1 Mn2 O7 101.02(18) . 5_665
O6 Mn2 O7 99.06(10) 6_565 5_665
O6 Mn2 O7 99.06(10) . 5_665
O1 Mn2 O3 177.95(16) . .
O6 Mn2 O3 83.17(10) 6_565 .
O6 Mn2 O3 83.17(10) . .
O7 Mn2 O3 81.03(16) 5_665 .
O2 Mn3 O2 121.14(15) 5_665 2_655
O2 Mn3 O1 77.45(9) 5_665 .
O2 Mn3 O1 77.45(9) 2_655 .
O2 Mn3 N5 112.95(9) 5_665 5_665
O2 Mn3 N5 112.95(9) 2_655 5_665
O1 Mn3 N5 153.72(16) . 5_665
O2 Mn3 N6 114.67(9) 5_665 5_665
O2 Mn3 N6 114.67(9) 2_655 5_665
O1 Mn3 N6 84.37(16) . 5_665
N5 Mn3 N6 69.35(18) 5_665 5_665
O2 Mn3 N7 83.18(10) 5_665 5_665
O2 Mn3 N7 83.18(10) 2_655 5_665
O1 Mn3 N7 139.77(15) . 5_665
N5 Mn3 N7 66.51(17) 5_665 5_665
N6 Mn3 N7 135.86(17) 5_665 5_665
Mn2 O1 Mn1 120.01(12) . .
Mn2 O1 Mn1 120.01(12) . 6_565
Mn1 O1 Mn1 99.67(15) . 6_565
Mn2 O1 Mn3 117.21(19) . .
Mn1 O1 Mn3 97.67(12) . .
Mn1 O1 Mn3 97.67(12) 6_565 .
N4 O2 Mn1 122.8(2) . 2_655
N4 O2 Mn3 120.9(2) . 5_665
Mn1 O2 Mn3 103.34(12) 2_655 5_665
N1 O3 Mn2 115.5(3) . .
N3 O6 Mn2 113.8(2) . .
N6 O7 Mn2 115.8(3) . 5_665
N7 O8 Mn1 122.18(14) . 6_565
N7 O8 Mn1 122.18(14) . .
Mn1 O8 Mn1 104.42(17) 6_565 .
O5 N1 O4 121.7(6) . .
O5 N1 O3 120.4(5) . .
O4 N1 O3 117.9(5) . .
C5 N2 C1 119.2(4) . .
C5 N2 Mn1 122.3(3) . .
C1 N2 Mn1 118.4(3) . .
C6 N3 O6 115.8(4) . .
C6 N3 Mn1 122.3(3) . .
O6 N3 Mn1 121.6(3) . .
C8 N4 O2 114.8(3) . .
C8 N4 Mn1 119.6(3) . .
O2 N4 Mn1 122.4(2) . .
C10 N5 C14 118.8(5) . .
C10 N5 Mn3 118.8(4) . 5_665
C14 N5 Mn3 122.4(4) . 5_665
C15 N6 O7 118.6(5) . .
C15 N6 Mn3 119.8(4) . 5_665
O7 N6 Mn3 121.6(3) . 5_665
C17 N7 O8 117.6(5) . .
C17 N7 Mn3 120.3(4) . 5_665
O8 N7 Mn3 122.1(3) . 5_665
N2 C1 C2 120.5(4) . .
N2 C1 C6 115.0(4) . .
C2 C1 C6 124.5(5) . .
C1 C2 C3 117.7(5) . .
C1 C2 H2 121.1 . .
C3 C2 H2 121.1 . .
C4 C3 C2 121.6(6) . .
C4 C3 H3 119.2 . .
C2 C3 H3 119.2 . .
C3 C4 C5 116.5(5) . .
C3 C4 H4 121.7 . .
C5 C4 H4 121.7 . .
N2 C5 C4 124.3(4) . .
N2 C5 C8 114.8(4) . .
C4 C5 C8 120.9(4) . .
N3 C6 C1 114.2(4) . .
N3 C6 C7 121.6(4) . .
C1 C6 C7 124.1(5) . .
C6 C7 H7A 109.5 . .
C6 C7 H7B 109.5 . .
H7A C7 H7B 109.5 . .
C6 C7 H7C 109.5 . .
H7A C7 H7C 109.5 . .
H7B C7 H7C 109.5 . .
N4 C8 C5 113.3(3) . .
N4 C8 C9 123.4(4) . .
C5 C8 C9 123.3(4) . .
C8 C9 H9A 109.5 . .
C8 C9 H9B 109.5 . .
H9A C9 H9B 109.5 . .
C8 C9 H9C 109.5 . .
H9A C9 H9C 109.5 . .
H9B C9 H9C 109.5 . .
N5 C10 C11 122.8(6) . .
N5 C10 C15 114.9(6) . .
C11 C10 C15 122.3(6) . .
C10 C11 C12 117.7(7) . .
C10 C11 H11 121.2 . .
C12 C11 H11 121.2 . .
C13 C12 C11 120.5(8) . .
C13 C12 H12 119.7 . .
C11 C12 H12 119.7 . .
C12 C13 C14 118.7(7) . .
C12 C13 H13 120.7 . .
C14 C13 H13 120.7 . .
N5 C14 C13 121.5(5) . .
N5 C14 C17 114.6(5) . .
C13 C14 C17 123.8(6) . .
N6 C15 C10 117.1(6) . .
N6 C15 C16 119.9(7) . .
C10 C15 C16 122.9(6) . .
C15 C16 H16A 109.5 . .
C15 C16 H16B 109.5 . .
H16A C16 H16B 109.5 . .
C15 C16 H16C 109.5 . .
H16A C16 H16C 109.5 . .
H16B C16 H16C 109.5 . .
N7 C17 C14 116.2(6) . .
N7 C17 C18 122.6(6) . .
C14 C17 C18 121.3(6) . .
C17 C18 H18A 109.5 . .
C17 C18 H18B 109.5 . .
H18A C18 H18B 109.5 . .
C17 C18 H18C 109.5 . .
H18A C18 H18C 109.5 . .
H18B C18 H18C 109.5 . .

loop_
_geom_bond_atom_site_label_1
_geom_bond_atom_site_label_2
_geom_bond_distance
_geom_bond_site_symmetry_2
Mn1 O2 2.103(3) 2_655
Mn1 O8 2.130(2) .
Mn1 O1 2.203(2) .
Mn1 N3 2.248(3) .
Mn1 N2 2.263(4) .
Mn1 N4 2.349(3) .
Mn2 O1 1.804(4) .
Mn2 O6 1.927(3) 6_565
Mn2 O6 1.927(3) .
Mn2 O7 2.051(4) 5_665
Mn2 O3 2.062(4) .
Mn3 O2 2.139(3) 5_665
Mn3 O2 2.139(3) 2_655
Mn3 O1 2.218(4) .
Mn3 N5 2.289(5) 5_665
Mn3 N6 2.296(5) 5_665
Mn3 N7 2.416(5) 5_665
O1 Mn1 2.203(2) 6_565
O2 N4 1.388(4) .
O2 Mn1 2.103(3) 2_655
O2 Mn3 2.139(3) 5_665
O3 N1 1.271(6) .
O4 N1 1.263(7) .
O5 N1 1.233(7) .
O6 N3 1.355(4) .
O7 N6 1.342(6) .
O7 Mn2 2.051(4) 5_665
O8 N7 1.395(6) .
O8 Mn1 2.130(2) 6_565
N2 C5 1.319(5) .
N2 C1 1.378(6) .
N3 C6 1.301(6) .
N4 C8 1.311(5) .
N5 C10 1.333(8) .
N5 C14 1.335(8) .
N5 Mn3 2.289(5) 5_665
N6 C15 1.268(8) .
N6 Mn3 2.296(5) 5_665
N7 C17 1.249(8) .
N7 Mn3 2.416(5) 5_665
C1 C2 1.389(7) .
C1 C6 1.462(6) .
C2 C3 1.413(8) .
C2 H2 0.9300 .
C3 C4 1.365(8) .
C3 H3 0.9300 .
C4 C5 1.389(7) .
C4 H4 0.9300 .
C5 C8 1.485(6) .
C6 C7 1.499(7) .
C7 H7A 0.9600 .
C7 H7B 0.9600 .
C7 H7C 0.9600 .
C8 C9 1.486(6) .
C9 H9A 0.9600 .
C9 H9B 0.9600 .
C9 H9C 0.9600 .
C10 C11 1.377(10) .
C10 C15 1.467(9) .
C11 C12 1.384(11) .
C11 H11 0.9300 .
C12 C13 1.347(10) .
C12 H12 0.9300 .
C13 C14 1.399(9) .
C13 H13 0.9300 .
C14 C17 1.474(9) .
C15 C16 1.530(9) .
C16 H16A 0.9600 .
C16 H16B 0.9600 .
C16 H16C 0.9600 .
C17 C18 1.523(11) .
C18 H18A 0.9600 .
C18 H18B 0.9600 .
C18 H18C 0.9600 .
